data_7160929
loop_
_publ_author_name
'Lee, Anjun'
'Suresh, Sundaram'
'Du, Bo-Xun'
'Han, Xinlun'
'Yao, Ching-Fa'

_publ_section_title
;
 Chemoselective synthesis of multi-functionalized alkynes and alkenes
 <i>via</i> transition-metal-free iodination of terminal alkynes.
;
_journal_issue 5
_journal_name_full 'Organic &amp; biomolecular chemistry'
_journal_page_first 1016
_journal_page_last 1020
_journal_paper_doi 10.1039/d5ob01753j
_journal_volume 24
_journal_year 2026
_chemical_formula_moiety 'C9 H6 Cl I O'
_chemical_formula_sum 'C9 H6 Cl I O'
_chemical_formula_weight 292.49
_space_group_crystal_system monoclinic
_space_group_IT_number 14
_space_group_name_Hall '-P 2ybc'
_space_group_name_H-M_alt 'P 1 21/c 1'
_atom_sites_solution_hydrogens geom
_audit_creation_method SHELXL-2014/7
_audit_update_record
;
2025-12-02 deposited with the CCDC.	2026-01-14 downloaded from the CCDC.
;
_cell_angle_alpha 90
_cell_angle_beta 90.362(6)
_cell_angle_gamma 90
_cell_formula_units_Z 4
_cell_length_a 4.1996(7)
_cell_length_b 10.2622(18)
_cell_length_c 22.095(4)
_cell_measurement_reflns_used 5330
_cell_measurement_temperature 200(2)
_cell_measurement_theta_max 25.09
_cell_measurement_theta_min 2.71
_cell_volume 952.2(3)
_computing_structure_refinement 'SHELXL-2014/7 (Sheldrick, 2014)'
_diffrn_ambient_temperature 200(2)
_diffrn_measured_fraction_theta_full 0.983
_diffrn_measured_fraction_theta_max 0.983
_diffrn_measurement_device_type 'Bruker D8 Venture'
_diffrn_radiation_type MoK\a
_diffrn_radiation_wavelength 0.71073
_diffrn_reflns_av_R_equivalents 0.0530
_diffrn_reflns_av_unetI/netI 0.0400
_diffrn_reflns_Laue_measured_fraction_full 0.983
_diffrn_reflns_Laue_measured_fraction_max 0.983
_diffrn_reflns_limit_h_max 5
_diffrn_reflns_limit_h_min -4
_diffrn_reflns_limit_k_max 12
_diffrn_reflns_limit_k_min -12
_diffrn_reflns_limit_l_max 26
_diffrn_reflns_limit_l_min -26
_diffrn_reflns_number 9896
_diffrn_reflns_point_group_measured_fraction_full 0.983
_diffrn_reflns_point_group_measured_fraction_max 0.983
_diffrn_reflns_theta_full 25.092
_diffrn_reflns_theta_max 25.092
_diffrn_reflns_theta_min 2.709
_exptl_absorpt_coefficient_mu 3.591
_exptl_absorpt_correction_T_max 0.900
_exptl_absorpt_correction_T_min 0.422
_exptl_absorpt_correction_type multi-scan
_exptl_crystal_colour colorless
_exptl_crystal_density_diffrn 2.040
_exptl_crystal_description prism
_exptl_crystal_F_000 552
_exptl_crystal_size_max 0.290
_exptl_crystal_size_mid 0.080
_exptl_crystal_size_min 0.030
_refine_diff_density_max 0.808
_refine_diff_density_min -0.603
_refine_diff_density_rms 0.093
_refine_ls_extinction_method none
_refine_ls_goodness_of_fit_ref 1.200
_refine_ls_hydrogen_treatment constr
_refine_ls_matrix_type full
_refine_ls_number_parameters 109
_refine_ls_number_reflns 1651
_refine_ls_number_restraints 0
_refine_ls_restrained_S_all 1.200
_refine_ls_R_factor_all 0.0334
_refine_ls_R_factor_gt 0.0317
_refine_ls_shift/su_max 0.001
_refine_ls_shift/su_mean 0.000
_refine_ls_structure_factor_coef Fsqd
_refine_ls_weighting_details 'w=1/[\s^2^(Fo^2^)+2.5179P] where P=(Fo^2^+2Fc^2^)/3'
_refine_ls_weighting_scheme calc
_refine_ls_wR_factor_gt 0.0800
_refine_ls_wR_factor_ref 0.0808
_reflns_Friedel_coverage 0.000
_reflns_number_gt 1571
_reflns_number_total 1651
_reflns_threshold_expression 'I > 2\s(I)'
_cod_data_source_file d5ob01753j2.cif
_cod_data_source_block shelx_CCDC1
_cod_original_sg_symbol_H-M 'P 21/c'
_cod_database_code 7160929
_shelx_shelxl_version_number 2014/7
_shelx_space_group_comment
;
The symmetry employed for this shelxl refinement is uniquely defined
by the following loop, which should always be used as a source of
symmetry information in preference to the above space-group names.
They are only intended as comments.
;
_shelx_estimated_absorpt_t_min 0.422
_shelx_estimated_absorpt_t_max 0.900

loop_
_space_group_symop_operation_xyz
'x, y, z'
'-x, y+1/2, -z+1/2'
'-x, -y, -z'
'x, -y-1/2, z-1/2'

loop_
_atom_site_label
_atom_site_type_symbol
_atom_site_fract_x
_atom_site_fract_y
_atom_site_fract_z
_atom_site_U_iso_or_equiv
_atom_site_adp_type
_atom_site_occupancy
_atom_site_site_symmetry_order
_atom_site_calc_flag
_atom_site_refinement_flags_posn
_atom_site_refinement_flags_adp
_atom_site_refinement_flags_occupancy
_atom_site_disorder_assembly
_atom_site_disorder_group
C1 C 0.8288(11) 0.0929(5) 0.5821(2) 0.0394(11) Uani 1 1 d . . . . .
C2 C 0.7221(11) 0.1421(5) 0.5375(2) 0.0387(11) Uani 1 1 d . . . . .
C3 C 0.5910(12) 0.2005(5) 0.4822(2) 0.0413(11) Uani 1 1 d . . . . .
H3A H 0.6171 0.1400 0.4477 0.050 Uiso 1 1 calc R U . . .
H3B H 0.3611 0.2184 0.4873 0.050 Uiso 1 1 calc R U . . .
C4 C 0.6538(11) 0.3915(5) 0.4225(2) 0.0354(10) Uani 1 1 d . . . . .
C5 C 0.4652(12) 0.3456(5) 0.3757(2) 0.0410(11) Uani 1 1 d . . . . .
H5 H 0.3959 0.2575 0.3758 0.049 Uiso 1 1 calc R U . . .
C6 C 0.3762(13) 0.4281(5) 0.3286(2) 0.0439(11) Uani 1 1 d . . . . .
H6 H 0.2454 0.3970 0.2965 0.053 Uiso 1 1 calc R U . . .
C7 C 0.4805(11) 0.5553(5) 0.3291(2) 0.0351(10) Uani 1 1 d . . . . .
C8 C 0.6653(12) 0.6020(5) 0.3756(2) 0.0414(11) Uani 1 1 d . . . . .
H8 H 0.7317 0.6905 0.3755 0.050 Uiso 1 1 calc R U . . .
C9 C 0.7546(13) 0.5215(5) 0.4221(2) 0.0441(12) Uani 1 1 d . . . . .
H9 H 0.8848 0.5539 0.4540 0.053 Uiso 1 1 calc R U . . .
Cl1 Cl 0.3631(4) 0.66203(12) 0.27102(6) 0.0518(3) Uani 1 1 d . . . . .
I1 I 1.00357(7) 0.00782(3) 0.65667(2) 0.03883(15) Uani 1 1 d . . . . .
O1 O 0.7579(8) 0.3183(3) 0.47110(15) 0.0444(8) Uani 1 1 d . . . . .

loop_
_atom_site_aniso_label
_atom_site_aniso_U_11
_atom_site_aniso_U_22
_atom_site_aniso_U_33
_atom_site_aniso_U_23
_atom_site_aniso_U_13
_atom_site_aniso_U_12
C1 0.036(2) 0.040(3) 0.043(3) 0.003(2) 0.001(2) -0.006(2)
C2 0.037(3) 0.036(2) 0.042(3) 0.000(2) 0.001(2) -0.0043(19)
C3 0.044(3) 0.038(3) 0.042(3) 0.007(2) -0.005(2) -0.009(2)
C4 0.037(2) 0.040(2) 0.030(2) 0.0006(19) 0.0001(19) -0.0012(19)
C5 0.051(3) 0.031(2) 0.041(3) -0.0018(19) -0.010(2) -0.009(2)
C6 0.053(3) 0.043(3) 0.036(3) -0.004(2) -0.013(2) -0.007(2)
C7 0.043(3) 0.034(2) 0.029(2) 0.0006(19) 0.0031(19) 0.0022(19)
C8 0.055(3) 0.031(2) 0.038(3) -0.0020(19) -0.003(2) -0.007(2)
C9 0.053(3) 0.038(3) 0.041(3) -0.002(2) -0.013(2) -0.008(2)
Cl1 0.0733(9) 0.0412(7) 0.0406(7) 0.0052(5) -0.0085(6) 0.0045(6)
I1 0.0400(2) 0.0379(2) 0.0386(2) 0.00498(12) -0.00353(14) -0.00295(12)
O1 0.050(2) 0.0421(19) 0.0406(19) 0.0092(15) -0.0116(15) -0.0140(15)

loop_
_atom_type_symbol
_atom_type_description
_atom_type_scat_dispersion_real
_atom_type_scat_dispersion_imag
_atom_type_scat_source
C C 0.0033 0.0016 'International Tables Vol C Tables 4.2.6.8 and 6.1.1.4'
H H 0.0000 0.0000 'International Tables Vol C Tables 4.2.6.8 and 6.1.1.4'
Cl Cl 0.1484 0.1585 'International Tables Vol C Tables 4.2.6.8 and 6.1.1.4'
I I -0.4742 1.8119 'International Tables Vol C Tables 4.2.6.8 and 6.1.1.4'
O O 0.0106 0.0060 'International Tables Vol C Tables 4.2.6.8 and 6.1.1.4'

loop_
_geom_angle_atom_site_label_1
_geom_angle_atom_site_label_2
_geom_angle_atom_site_label_3
_geom_angle
_geom_angle_site_symmetry_1
_geom_angle_site_symmetry_3
_geom_angle_publ_flag
C2 C1 I1 179.1(4) . . ?
C1 C2 C3 179.1(5) . . ?
O1 C3 C2 108.0(4) . . ?
O1 C3 H3A 110.1 . . ?
C2 C3 H3A 110.1 . . ?
O1 C3 H3B 110.1 . . ?
C2 C3 H3B 110.1 . . ?
H3A C3 H3B 108.4 . . ?
C5 C4 O1 125.0(4) . . ?
C5 C4 C9 119.5(4) . . ?
O1 C4 C9 115.4(4) . . ?
C4 C5 C6 120.2(4) . . ?
C4 C5 H5 119.9 . . ?
C6 C5 H5 119.9 . . ?
C7 C6 C5 119.1(4) . . ?
C7 C6 H6 120.5 . . ?
C5 C6 H6 120.5 . . ?
C8 C7 C6 121.1(4) . . ?
C8 C7 Cl1 119.0(4) . . ?
C6 C7 Cl1 119.8(3) . . ?
C9 C8 C7 120.2(4) . . ?
C9 C8 H8 119.9 . . ?
C7 C8 H8 119.9 . . ?
C8 C9 C4 119.9(4) . . ?
C8 C9 H9 120.1 . . ?
C4 C9 H9 120.1 . . ?
C4 O1 C3 116.4(4) . . ?

loop_
_geom_bond_atom_site_label_1
_geom_bond_atom_site_label_2
_geom_bond_distance
_geom_bond_site_symmetry_2
_geom_bond_publ_flag
C1 C2 1.192(7) . ?
C1 I1 2.000(5) . ?
C2 C3 1.465(7) . ?
C3 O1 1.420(6) . ?
C3 H3A 0.9900 . ?
C3 H3B 0.9900 . ?
C4 C5 1.380(6) . ?
C4 O1 1.380(6) . ?
C4 C9 1.400(7) . ?
C5 C6 1.391(7) . ?
C5 H5 0.9500 . ?
C6 C7 1.377(7) . ?
C6 H6 0.9500 . ?
C7 C8 1.369(7) . ?
C7 Cl1 1.756(5) . ?
C8 C9 1.369(7) . ?
C8 H8 0.9500 . ?
C9 H9 0.9500 . ?
